data_7124466
loop_
_publ_author_name
'Nakakoji, Takashi'
'Sato, Hirofumi'
'Ono, Daisuke'
'Miyake, Hiroyuki'
'Shinoda, Satoshi'
'Tsukube, Hiroshi'
'Kawasaki, Hideya'
'Arakawa, Ryuichi'
'Shizuma, Motohiro'

_publ_section_title
;
 Mass spectrometric detection of enantioselectivity in three-component
 complexation, copper(ii)-chiral tetradentate ligand-free amino acid in
 solution.
;
_journal_issue 1
_journal_name_full 'Chemical communications (Cambridge, England)'
_journal_page_first 54
_journal_page_last 57
_journal_paper_doi 10.1039/c9cc07231d
_journal_volume 56
_journal_year 2019
_chemical_absolute_configuration rmad
_chemical_formula_moiety 'C14 H34 Cu N4 O4, 2(Cl O4), 2(C H4 O)'
_chemical_formula_sum 'C16 H42 Cl2 Cu N4 O14'
_chemical_formula_weight 648.97
_space_group_crystal_system trigonal
_space_group_IT_number 154
_space_group_name_Hall 'P 32 2"'
_space_group_name_H-M_alt 'P 32 2 1'
_atom_sites_solution_hydrogens geom
_atom_sites_solution_primary direct
_atom_sites_solution_secondary difmap
_audit_creation_method SHELXL-2014/7
_audit_update_record
;
2019-04-26 deposited with the CCDC.	2019-11-03 downloaded from the CCDC.
;
_cell_angle_alpha 90
_cell_angle_beta 90
_cell_angle_gamma 120
_cell_formula_units_Z 3
_cell_length_a 8.729(9)
_cell_length_b 8.729(9)
_cell_length_c 33.58(4)
_cell_measurement_reflns_used 137
_cell_measurement_temperature 173(2)
_cell_measurement_theta_max 27.4835
_cell_measurement_theta_min 3.0312
_cell_volume 2216(4)
_computing_cell_refinement 'CrystalClear (Rigaku Corp., 2000)'
_computing_data_collection 'CrystalClear (Rigaku Corp., 2000)'
_computing_data_reduction 'CrystalClear (Rigaku Corp., 2000)'
_computing_molecular_graphics 'Yadokari-XG (Wakita, Nemoto et al., 2009)'
_computing_publication_material 'Yadokari-XG (Wakita, Nemoto et al., 2009)'
_computing_structure_refinement 'SHELXL-2014/7 (Sheldrick, 2014)'
_computing_structure_solution 'SIR2004 (Burla et al., 2004)'
_diffrn_ambient_temperature 173(2)
_diffrn_measured_fraction_theta_full 0.972
_diffrn_measured_fraction_theta_max 0.975
_diffrn_measurement_device
;
Mercury CCD (2x2 bin mode)
;
_diffrn_measurement_method \w
_diffrn_radiation_detector CCD
_diffrn_radiation_monochromator 'Graphite Monochromator'
_diffrn_radiation_source 'Rotating Anode'
_diffrn_radiation_type MoK\a
_diffrn_radiation_wavelength 0.7107
_diffrn_reflns_av_R_equivalents 0.0465
_diffrn_reflns_av_unetI/netI 0.0339
_diffrn_reflns_Laue_measured_fraction_full 0.972
_diffrn_reflns_Laue_measured_fraction_max 0.975
_diffrn_reflns_limit_h_max 6
_diffrn_reflns_limit_h_min -11
_diffrn_reflns_limit_k_max 11
_diffrn_reflns_limit_k_min -10
_diffrn_reflns_limit_l_max 41
_diffrn_reflns_limit_l_min -43
_diffrn_reflns_number 16969
_diffrn_reflns_point_group_measured_fraction_full 0.971
_diffrn_reflns_point_group_measured_fraction_max 0.963
_diffrn_reflns_theta_full 25.241
_diffrn_reflns_theta_max 27.467
_diffrn_reflns_theta_min 3.252
_exptl_absorpt_coefficient_mu 0.986
_exptl_absorpt_correction_T_max 1.0000
_exptl_absorpt_correction_T_min 0.8078
_exptl_absorpt_correction_type multi-scan
_exptl_absorpt_process_details '(Jacobson, 1998)'
_exptl_crystal_colour Blue
_exptl_crystal_density_diffrn 1.459
_exptl_crystal_description Prism
_exptl_crystal_F_000 1023
_exptl_crystal_size_max 0.300
_exptl_crystal_size_mid 0.300
_exptl_crystal_size_min 0.200
_refine_diff_density_max 0.284
_refine_diff_density_min -0.434
_refine_diff_density_rms 0.088
_refine_ls_abs_structure_details
;
 Flack x determined using 1122 quotients [(I+)-(I-)]/[(I+)+(I-)]
 (Parsons, Flack and Wagner, Acta Cryst. B69 (2013) 249-259).
;
_refine_ls_abs_structure_Flack 0.001(8)
_refine_ls_extinction_method none
_refine_ls_goodness_of_fit_ref 1.277
_refine_ls_hydrogen_treatment constr
_refine_ls_matrix_type full
_refine_ls_number_parameters 203
_refine_ls_number_reflns 3269
_refine_ls_number_restraints 0
_refine_ls_restrained_S_all 1.277
_refine_ls_R_factor_all 0.0448
_refine_ls_R_factor_gt 0.0415
_refine_ls_shift/su_max 0.001
_refine_ls_shift/su_mean 0.000
_refine_ls_structure_factor_coef Fsqd
_refine_ls_weighting_details 'w=1/[\s^2^(Fo^2^)+(0.0381P)^2^+0.9592P] where P=(Fo^2^+2Fc^2^)/3'
_refine_ls_weighting_scheme calc
_refine_ls_wR_factor_gt 0.0939
_refine_ls_wR_factor_ref 0.0971
_reflns_Friedel_coverage 0.664
_reflns_Friedel_fraction_full 0.969
_reflns_Friedel_fraction_max 0.947
_reflns_number_gt 3161
_reflns_number_total 3269
_reflns_threshold_expression 'I > 2\s(I)'
_cod_data_source_file c9cc07231d2.cif
_cod_data_source_block '[Cu(C12H26N4O2)(MeOH)2](ClO4)2(MeOH)2'
_cod_depositor_comments
;
The following automatic conversions were performed:

data item '_exptl_absorpt_correction_type' value 'Multi-scan' was
changed to 'multi-scan' in accordance with the
/home/data/users/saulius/crontab/automatic-downloads/rss-feeds/RSC/lib/dictionaries/cif_core.dic
dictionary named 'cif_core.dic' version 2.4.2 last updated on
2011-04-26.

Automatic conversion script
Id: cif_fix_values 6909 2019-04-08 15:41:33Z antanas 

 Adding full bibliography for 7124466.cif.
;
_cod_original_cell_volume 2216(5)
_cod_database_code 7124466
_shelx_shelxl_version_number 2014/7
_shelx_space_group_comment
;
The symmetry employed for this shelxl refinement is uniquely defined
by the following loop, which should always be used as a source of
symmetry information in preference to the above space-group names.
They are only intended as comments.
;
_shelx_estimated_absorpt_t_min 0.756
_shelx_estimated_absorpt_t_max 0.827

loop_
_space_group_symop_operation_xyz
'x, y, z'
'-y, x-y, z+2/3'
'-x+y, -x, z+1/3'
'x-y, -y, -z+1/3'
'-x, -x+y, -z+2/3'
'y, x, -z'

loop_
_atom_site_label
_atom_site_type_symbol
_atom_site_fract_x
_atom_site_fract_y
_atom_site_fract_z
_atom_site_U_iso_or_equiv
_atom_site_adp_type
_atom_site_occupancy
_atom_site_site_symmetry_order
_atom_site_calc_flag
_atom_site_refinement_flags_posn
_atom_site_refinement_flags_adp
_atom_site_refinement_flags_occupancy
_atom_site_disorder_assembly
_atom_site_disorder_group
Cu1 Cu 0.60433(7) 1.0000 0.1667 0.02246(17) Uani 1 2 d S T P . .
Cl1 Cl 0.88647(13) 0.60178(12) 0.05909(3) 0.0315(2) Uani 1 1 d . . . . .
O1 O 0.5200(4) 0.8239(4) 0.11776(8) 0.0345(7) Uani 1 1 d . . . . .
O2 O 0.5147(4) 1.1506(4) 0.13857(9) 0.0366(7) Uani 1 1 d . . . . .
H14 H 0.4621 1.1180 0.1167 0.058(17) Uiso 1 1 d . . . . .
N2 N 0.8358(5) 1.1099(5) 0.13185(10) 0.0297(7) Uani 1 1 d . . . . .
N1 N 0.5783(5) 0.8024(5) 0.05336(11) 0.0363(8) Uani 1 1 d . . . . .
H4 H 0.6475 0.8530 0.0327 0.044 Uiso 1 1 calc R U . . .
C2 C 0.6163(5) 0.8891(5) 0.08755(12) 0.0295(8) Uani 1 1 d . . . . .
C6 C 0.9280(6) 1.0130(6) 0.14411(13) 0.0307(9) Uani 1 1 d . . . . .
H12 H 1.0539 1.0809 0.1361 0.037 Uiso 1 1 calc R U . . .
H13 H 0.8732 0.8964 0.1307 0.037 Uiso 1 1 calc R U . . .
C3 C 0.7776(5) 1.0757(5) 0.08941(11) 0.0317(9) Uani 1 1 d . . . . .
H5 H 0.7341 1.1590 0.0828 0.038 Uiso 1 1 calc R U . . .
O10 O 0.2987(5) 1.0234(5) 0.07780(12) 0.0562(11) Uani 1 1 d . . . . .
H18 H 0.2465 0.9114 0.0763 0.14(4) Uiso 1 1 d . . . . .
C5 C 0.9467(8) 1.3020(6) 0.13941(15) 0.0453(13) Uani 1 1 d . . . . .
H9 H 0.9766 1.3219 0.1678 0.068 Uiso 1 1 calc R U . . .
H10 H 0.8813 1.3617 0.1318 0.068 Uiso 1 1 calc R U . . .
H11 H 1.0555 1.3495 0.1237 0.068 Uiso 1 1 calc R U . . .
C7 C 0.4760(9) 1.2713(8) 0.15795(17) 0.0568(15) Uani 1 1 d . . . . .
H15 H 0.3657 1.2057 0.1730 0.085 Uiso 1 1 calc R U . . .
H16 H 0.4628 1.3461 0.1381 0.085 Uiso 1 1 calc R U . . .
H17 H 0.5727 1.3457 0.1762 0.085 Uiso 1 1 calc R U . . .
C1 C 0.4252(8) 0.6253(6) 0.04881(16) 0.0487(12) Uani 1 1 d . . . . .
H1 H 0.4451 0.5402 0.0637 0.073 Uiso 1 1 calc R U . . .
H2 H 0.4082 0.5928 0.0206 0.073 Uiso 1 1 calc R U . . .
H3 H 0.3195 0.6240 0.0591 0.073 Uiso 1 1 calc R U . . .
C4 C 0.9240(7) 1.1124(7) 0.05950(14) 0.0419(11) Uani 1 1 d . . . . .
H6 H 1.0255 1.2304 0.0643 0.063 Uiso 1 1 calc R U . . .
H7 H 0.8798 1.1066 0.0324 0.063 Uiso 1 1 calc R U . . .
H8 H 0.9606 1.0236 0.0626 0.063 Uiso 1 1 calc R U . . .
C8 C 0.3609(8) 1.0946(9) 0.03914(17) 0.0569(15) Uani 1 1 d . . . . .
H19 H 0.2718 1.1129 0.0256 0.085 Uiso 1 1 calc R U . . .
H20 H 0.3823 1.0119 0.0237 0.085 Uiso 1 1 calc R U . . .
H21 H 0.4713 1.2079 0.0415 0.085 Uiso 1 1 calc R U . . .
O8 O 1.028(3) 0.681(3) 0.0853(6) 0.119(11) Uani 0.4 1 d . . P A 2
O6 O 0.8010(17) 0.6136(18) 0.0933(3) 0.075(4) Uani 0.6 1 d . . P A 1
O7 O 0.870(4) 0.444(3) 0.0430(9) 0.099(10) Uani 0.4 1 d . . P A 2
O9 O 0.732(2) 0.544(4) 0.0827(8) 0.112(10) Uani 0.4 1 d . . P A 2
O4 O 0.8052(19) 0.4307(17) 0.0434(6) 0.064(4) Uani 0.6 1 d . . P A 1
O5 O 1.0633(14) 0.6511(18) 0.0694(4) 0.073(4) Uani 0.6 1 d . . P A 1
O3 O 0.8916(6) 0.7233(5) 0.02957(9) 0.0487(8) Uani 1 1 d . . . . .

loop_
_atom_site_aniso_label
_atom_site_aniso_U_11
_atom_site_aniso_U_22
_atom_site_aniso_U_33
_atom_site_aniso_U_23
_atom_site_aniso_U_13
_atom_site_aniso_U_12
Cu1 0.0251(2) 0.0248(3) 0.0174(3) -0.0003(3) -0.00017(13) 0.01242(16)
Cl1 0.0363(5) 0.0287(4) 0.0296(5) 0.0028(4) -0.0020(4) 0.0164(4)
O1 0.0381(16) 0.0411(16) 0.0230(14) 0.0039(12) 0.0064(13) 0.0188(14)
O2 0.0480(19) 0.0385(17) 0.0285(16) -0.0075(13) -0.0117(14) 0.0254(16)
N2 0.0417(18) 0.0252(17) 0.0222(16) 0.0001(14) 0.0004(14) 0.0167(16)
N1 0.040(2) 0.0354(18) 0.0277(18) -0.0014(15) 0.0040(16) 0.0143(16)
C2 0.039(2) 0.0332(19) 0.0226(18) 0.0029(15) 0.0014(15) 0.0231(17)
C6 0.030(2) 0.035(2) 0.030(2) 0.0049(18) 0.0074(17) 0.0185(18)
C3 0.045(2) 0.032(2) 0.0208(19) 0.0019(17) 0.0033(15) 0.0206(19)
O10 0.059(2) 0.048(2) 0.042(2) 0.0004(17) -0.0168(18) 0.0113(19)
C5 0.062(3) 0.028(2) 0.034(3) 0.0012(19) 0.000(2) 0.014(2)
C7 0.079(4) 0.062(3) 0.054(3) -0.028(3) -0.031(3) 0.053(3)
C1 0.047(3) 0.042(3) 0.045(3) -0.009(2) -0.004(2) 0.013(2)
C4 0.050(3) 0.037(2) 0.029(2) 0.0053(19) 0.011(2) 0.014(2)
C8 0.051(3) 0.065(4) 0.042(3) 0.001(3) -0.006(3) 0.020(3)
O8 0.13(2) 0.057(10) 0.094(15) 0.022(10) -0.091(14) -0.011(10)
O6 0.128(12) 0.100(10) 0.036(4) 0.022(5) 0.035(6) 0.086(9)
O7 0.22(3) 0.075(14) 0.053(10) -0.021(10) -0.015(17) 0.109(19)
O9 0.054(9) 0.14(2) 0.14(2) 0.082(16) 0.059(11) 0.044(11)
O4 0.074(6) 0.022(4) 0.075(8) 0.001(4) -0.028(5) 0.009(4)
O5 0.029(3) 0.059(6) 0.127(12) 0.012(7) -0.020(5) 0.019(4)
O3 0.084(3) 0.0445(19) 0.0293(16) 0.0078(16) 0.0017(18) 0.0407(18)

loop_
_atom_type_symbol
_atom_type_description
_atom_type_scat_dispersion_real
_atom_type_scat_dispersion_imag
_atom_type_scat_source
C C 0.0033 0.0016 'International Tables Vol C Tables 4.2.6.8 and 6.1.1.4'
H H 0.0000 0.0000 'International Tables Vol C Tables 4.2.6.8 and 6.1.1.4'
N N 0.0061 0.0033 'International Tables Vol C Tables 4.2.6.8 and 6.1.1.4'
O O 0.0106 0.0060 'International Tables Vol C Tables 4.2.6.8 and 6.1.1.4'
Cl Cl 0.1484 0.1585 'International Tables Vol C Tables 4.2.6.8 and 6.1.1.4'
Cu Cu 0.3201 1.2651 'International Tables Vol C Tables 4.2.6.8 and 6.1.1.4'

loop_
_geom_angle_atom_site_label_1
_geom_angle_atom_site_label_2
_geom_angle_atom_site_label_3
_geom_angle
_geom_angle_site_symmetry_1
_geom_angle_site_symmetry_3
O2 Cu1 O2 91.53(19) 4_675 .
O2 Cu1 N2 92.23(14) 4_675 4_675
O2 Cu1 N2 169.19(13) . 4_675
O2 Cu1 N2 169.19(13) 4_675 .
O2 Cu1 N2 92.23(14) . .
N2 Cu1 N2 85.9(2) 4_675 .
O2 Cu1 O1 90.18(13) 4_675 4_675
O2 Cu1 O1 91.06(13) . 4_675
N2 Cu1 O1 78.80(14) 4_675 4_675
N2 Cu1 O1 99.88(15) . 4_675
O2 Cu1 O1 91.06(13) 4_675 .
O2 Cu1 O1 90.17(13) . .
N2 Cu1 O1 99.88(14) 4_675 .
N2 Cu1 O1 78.80(14) . .
O1 Cu1 O1 178.23(18) 4_675 .
O4 Cl1 O6 112.6(10) . .
O8 Cl1 O7 111.1(16) . .
O4 Cl1 O5 108.0(9) . .
O6 Cl1 O5 108.4(8) . .
O8 Cl1 O9 105.9(15) . .
O7 Cl1 O9 104.6(17) . .
O8 Cl1 O3 112.1(9) . .
O4 Cl1 O3 109.9(8) . .
O6 Cl1 O3 109.4(6) . .
O7 Cl1 O3 113.9(13) . .
O5 Cl1 O3 108.4(6) . .
O9 Cl1 O3 108.6(12) . .
C2 O1 Cu1 112.7(3) . .
C7 O2 Cu1 124.9(3) . .
C7 O2 H14 111.2 . .
Cu1 O2 H14 120.2 . .
C5 N2 C6 111.3(3) . .
C5 N2 C3 110.8(3) . .
C6 N2 C3 112.2(3) . .
C5 N2 Cu1 110.8(3) . .
C6 N2 Cu1 104.8(2) . .
C3 N2 Cu1 106.6(2) . .
C2 N1 C1 122.1(4) . .
C2 N1 H4 119.0 . .
C1 N1 H4 119.0 . .
O1 C2 N1 121.4(4) . .
O1 C2 C3 120.0(4) . .
N1 C2 C3 118.5(4) . .
N2 C6 C6 109.7(3) . 4_675
N2 C6 H12 109.7 . .
C6 C6 H12 109.7 4_675 .
N2 C6 H13 109.7 . .
C6 C6 H13 109.7 4_675 .
H12 C6 H13 108.2 . .
N2 C3 C4 114.9(4) . .
N2 C3 C2 107.0(3) . .
C4 C3 C2 115.1(3) . .
N2 C3 H5 106.4 . .
C4 C3 H5 106.4 . .
C2 C3 H5 106.4 . .
C8 O10 H18 108.4 . .
N2 C5 H9 109.5 . .
N2 C5 H10 109.5 . .
H9 C5 H10 109.5 . .
N2 C5 H11 109.5 . .
H9 C5 H11 109.5 . .
H10 C5 H11 109.5 . .
O2 C7 H15 109.5 . .
O2 C7 H16 109.5 . .
H15 C7 H16 109.5 . .
O2 C7 H17 109.5 . .
H15 C7 H17 109.5 . .
H16 C7 H17 109.5 . .
N1 C1 H1 109.5 . .
N1 C1 H2 109.5 . .
H1 C1 H2 109.5 . .
N1 C1 H3 109.5 . .
H1 C1 H3 109.5 . .
H2 C1 H3 109.5 . .
C3 C4 H6 109.5 . .
C3 C4 H7 109.5 . .
H6 C4 H7 109.5 . .
C3 C4 H8 109.5 . .
H6 C4 H8 109.5 . .
H7 C4 H8 109.5 . .
O10 C8 H19 109.5 . .
O10 C8 H20 109.5 . .
H19 C8 H20 109.5 . .
O10 C8 H21 109.5 . .
H19 C8 H21 109.5 . .
H20 C8 H21 109.5 . .

loop_
_geom_bond_atom_site_label_1
_geom_bond_atom_site_label_2
_geom_bond_distance
_geom_bond_site_symmetry_2
Cu1 O2 2.064(3) 4_675
Cu1 O2 2.064(3) .
Cu1 N2 2.105(4) 4_675
Cu1 N2 2.105(4) .
Cu1 O1 2.115(3) 4_675
Cu1 O1 2.115(3) .
Cl1 O8 1.390(17) .
Cl1 O4 1.397(15) .
Cl1 O6 1.401(10) .
Cl1 O7 1.42(2) .
Cl1 O5 1.422(10) .
Cl1 O9 1.425(19) .
Cl1 O3 1.436(3) .
O1 C2 1.257(5) .
O2 C7 1.415(6) .
O2 H14 0.837 .
N2 C5 1.480(6) .
N2 C6 1.488(6) .
N2 C3 1.492(5) .
N1 C2 1.323(5) .
N1 C1 1.461(6) .
N1 H4 0.8800 .
C2 C3 1.531(6) .
C6 C6 1.528(9) 4_675
C6 H12 0.9900 .
C6 H13 0.9900 .
C3 C4 1.528(6) .
C3 H5 1.0000 .
O10 C8 1.424(7) .
O10 H18 0.849 .
C5 H9 0.9800 .
C5 H10 0.9800 .
C5 H11 0.9800 .
C7 H15 0.9800 .
C7 H16 0.9800 .
C7 H17 0.9800 .
C1 H1 0.9800 .
C1 H2 0.9800 .
C1 H3 0.9800 .
C4 H6 0.9800 .
C4 H7 0.9800 .
C4 H8 0.9800 .
C8 H19 0.9800 .
C8 H20 0.9800 .
C8 H21 0.9800 .

loop_
_geom_torsion_atom_site_label_1
_geom_torsion_atom_site_label_2
_geom_torsion_atom_site_label_3
_geom_torsion_atom_site_label_4
_geom_torsion
_geom_torsion_site_symmetry_4
Cu1 O1 C2 N1 -176.1(3) .
Cu1 O1 C2 C3 1.6(5) .
C1 N1 C2 O1 -1.2(6) .
C1 N1 C2 C3 -178.9(4) .
C5 N2 C6 C6 79.0(5) 4_675
C3 N2 C6 C6 -156.2(4) 4_675
Cu1 N2 C6 C6 -40.9(4) 4_675
C5 N2 C3 C4 70.8(5) .
C6 N2 C3 C4 -54.3(5) .
Cu1 N2 C3 C4 -168.5(3) .
C5 N2 C3 C2 -160.1(4) .
C6 N2 C3 C2 74.8(4) .
Cu1 N2 C3 C2 -39.4(3) .
O1 C2 C3 N2 26.4(5) .
N1 C2 C3 N2 -155.9(4) .
O1 C2 C3 C4 155.3(4) .
N1 C2 C3 C4 -26.9(6) .
